data_4084359
loop_
_publ_author_name
'Mechler, Melanie'
'Frey, Wolfgang'
'Peters, Ren\'e'

_publ_section_title
;
 Macrocyclic Salen--Bis-NHC Hybrid Ligands and Their Application to the
 Synthesis of Enantiopure Bi- and Trimetallic Complexes
;
_journal_issue 19
_journal_name_full Organometallics
_journal_page_first 5492
_journal_paper_doi 10.1021/om500762r
_journal_volume 33
_journal_year 2014
_chemical_absolute_configuration ad
_chemical_formula_sum 'C48.5 H53 Au2 Cl3 N6 Ni O2'
_chemical_formula_weight 1310.96
_chemical_name_systematic 15-Ni
_space_group_IT_number 1
_symmetry_cell_setting triclinic
_symmetry_space_group_name_Hall 'P 1'
_symmetry_space_group_name_H-M 'P 1'
_atom_sites_solution_hydrogens geom
_atom_sites_solution_primary direct
_atom_sites_solution_secondary difmap
_audit_creation_method SHELXL-97
_cell_angle_alpha 77.468(8)
_cell_angle_beta 72.261(7)
_cell_angle_gamma 66.012(6)
_cell_formula_units_Z 2
_cell_length_a 12.2291(17)
_cell_length_b 13.6366(19)
_cell_length_c 16.584(2)
_cell_measurement_reflns_used 9219
_cell_measurement_temperature 100(2)
_cell_measurement_theta_max 25.00
_cell_measurement_theta_min 1.64
_cell_volume 2392.8(6)
_computing_cell_refinement 'Bruker APEXII Software Suite, 2008'
_computing_data_collection 'Bruker APEXII Software Suite, 2008'
_computing_data_reduction 'Bruker APEXII Software Suite, 2008'
_computing_molecular_graphics 'SHELXTL-plus, XP (SHeldrick, 1991)'
_computing_structure_refinement 'SHELXL-97 (Sheldrick, 1997)'
_computing_structure_solution 'SHELXS-97 (Sheldrick, 1990)'
_diffrn_ambient_temperature 100(2)
_diffrn_measured_fraction_theta_full 0.964
_diffrn_measured_fraction_theta_max 0.964
_diffrn_measurement_device_type 'Bruker Kappa APEXII Duo'
_diffrn_measurement_method 'Omega + Phi Scans'
_diffrn_radiation_monochromator Triumph
_diffrn_radiation_source 'fine-focus sealed tube'
_diffrn_radiation_type MoK\a
_diffrn_radiation_wavelength 0.71073
_diffrn_reflns_av_R_equivalents 0.0700
_diffrn_reflns_av_sigmaI/netI 0.1313
_diffrn_reflns_limit_h_max 14
_diffrn_reflns_limit_h_min -14
_diffrn_reflns_limit_k_max 16
_diffrn_reflns_limit_k_min -16
_diffrn_reflns_limit_l_max 19
_diffrn_reflns_limit_l_min -19
_diffrn_reflns_number 39507
_diffrn_reflns_theta_full 25.00
_diffrn_reflns_theta_max 25.00
_diffrn_reflns_theta_min 1.64
_diffrn_standards_decay_% 0
_diffrn_standards_interval_count 0
_diffrn_standards_number 0
_exptl_absorpt_coefficient_mu 6.718
_exptl_absorpt_correction_T_max 0.7530
_exptl_absorpt_correction_T_min 0.2524
_exptl_absorpt_correction_type numerical
_exptl_absorpt_process_details 'Bruker, SADABS'
_exptl_crystal_colour red
_exptl_crystal_density_diffrn 1.820
_exptl_crystal_density_method 'not measured'
_exptl_crystal_description plates
_exptl_crystal_F_000 1278
_exptl_crystal_size_max 0.24
_exptl_crystal_size_mid 0.16
_exptl_crystal_size_min 0.06
_refine_diff_density_max 4.747
_refine_diff_density_min -4.759
_refine_diff_density_rms 0.384
_refine_ls_abs_structure_details 'Flack H D (1983), Acta Cryst. A39, 876-881'
_refine_ls_abs_structure_Flack 0.00(5)
_refine_ls_extinction_coef 0.0029(3)
_refine_ls_extinction_expression Fc^*^=kFc[1+0.001xFc^2^\l^3^/sin(2\q)]^-1/4^
_refine_ls_extinction_method SHELXL
_refine_ls_goodness_of_fit_ref 1.038
_refine_ls_hydrogen_treatment constr
_refine_ls_matrix_type full
_refine_ls_number_parameters 1056
_refine_ls_number_reflns 15365
_refine_ls_number_restraints 1030
_refine_ls_restrained_S_all 1.017
_refine_ls_R_factor_all 0.1780
_refine_ls_R_factor_gt 0.1092
_refine_ls_shift/su_max 0.019
_refine_ls_shift/su_mean 0.001
_refine_ls_structure_factor_coef Fsqd
_refine_ls_weighting_details 'calc w=1/[\s^2^(Fo^2^)+(0.0925P)^2^+178.5674P] where P=(Fo^2^+2Fc^2^)/3'
_refine_ls_weighting_scheme calc
_refine_ls_wR_factor_gt 0.2575
_refine_ls_wR_factor_ref 0.2859
_reflns_number_gt 9219
_reflns_number_total 15365
_reflns_threshold_expression >2sigma(I)
_cod_data_source_file om500762r_si_002.cif
_cod_data_source_block s2042lm
_cod_depositor_comments 'Adding full bibliography for 4084357--4084359.cif.'
_cod_original_formula_sum 'C48.50 H53 Au2 Cl3 N6 Ni O2'
_cod_database_code 4084359

loop_
_symmetry_equiv_pos_as_xyz
'x, y, z'

loop_
_atom_site_label
_atom_site_type_symbol
_atom_site_fract_x
_atom_site_fract_y
_atom_site_fract_z
_atom_site_U_iso_or_equiv
_atom_site_adp_type
_atom_site_occupancy
_atom_site_symmetry_multiplicity
_atom_site_calc_flag
_atom_site_refinement_flags
_atom_site_disorder_assembly
_atom_site_disorder_group
Au1 Au 0.1244(16) -0.0211(14) 0.2517(13) 0.0475(6) Uani 1 1 d U . .
Au2 Au -0.3197(16) -0.3219(14) 0.4592(13) 0.0553(6) Uani 1 1 d . . .
Ni1 Ni -0.0554(16) -0.3243(15) 0.0084(13) 0.0321(13) Uani 1 1 d . . .
Cl1 Cl 0.2353(18) 0.0906(17) 0.2122(14) 0.042(2) Uani 1 1 d U . .
Cl2 Cl -0.1642(19) -0.432(2) 0.5200(16) 0.069(4) Uani 1 1 d U . .
C1 C 0.082(3) -0.437(3) -0.134(2) 0.035(8) Uani 1 1 d DU . .
H1 H 0.1051 -0.5112 -0.1036 0.042 Uiso 1 1 calc R . .
C2 C 0.159(3) -0.442(3) -0.223(2) 0.022(7) Uani 1 1 d DU . .
H2A H 0.2461 -0.4716 -0.2195 0.027 Uiso 1 1 calc R . .
H2B H 0.1410 -0.3675 -0.2504 0.027 Uiso 1 1 calc R . .
C3 C 0.147(4) -0.509(4) -0.282(3) 0.050(11) Uani 1 1 d DU . .
H3A H 0.1251 -0.4629 -0.3340 0.060 Uiso 1 1 calc R . .
H3B H 0.2255 -0.5699 -0.2985 0.060 Uiso 1 1 calc R . .
C4 C 0.046(3) -0.548(3) -0.230(3) 0.055(8) Uani 1 1 d DU . .
H4A H 0.0790 -0.6042 -0.1854 0.066 Uiso 1 1 calc R . .
H4B H 0.0284 -0.5841 -0.2677 0.066 Uiso 1 1 calc R . .
C5 C -0.077(4) -0.466(4) -0.186(3) 0.055(8) Uani 1 1 d DU . .
H5A H -0.1291 -0.5058 -0.1488 0.066 Uiso 1 1 calc R . .
H5B H -0.1200 -0.4194 -0.2304 0.066 Uiso 1 1 calc R . .
C6 C -0.063(4) -0.394(4) -0.132(3) 0.060(11) Uani 1 1 d DU . .
H6 H -0.0842 -0.3193 -0.1632 0.072 Uiso 1 1 calc R . .
O1 O -0.009(2) -0.244(2) 0.0505(18) 0.013(4) Uani 1 1 d U . .
N1 N 0.083(3) -0.364(3) -0.080(3) 0.039(8) Uani 1 1 d U . .
N2 N -0.018(4) -0.132(3) 0.212(2) 0.045(9) Uani 1 1 d DU . .
O2 O -0.187(3) -0.295(3) 0.102(2) 0.027(6) Uani 1 1 d U . .
N3 N 0.020(3) -0.200(3) 0.333(2) 0.025(7) Uani 1 1 d DU . .
N4 N -0.120(3) -0.381(2) -0.034(2) 0.013(5) Uani 1 1 d DU . .
N5 N -0.447(3) -0.213(3) 0.323(2) 0.024(7) Uani 1 1 d DU . .
N6 N -0.572(3) -0.160(3) 0.445(2) 0.039(8) Uani 1 1 d DU . .
C7 C 0.176(3) -0.345(3) -0.090(3) 0.030(8) Uani 1 1 d U . .
H7 H 0.2447 -0.3785 -0.1334 0.035 Uiso 1 1 calc R . .
C8 C 0.194(4) -0.272(4) -0.039(3) 0.044(11) Uani 1 1 d U . .
C9 C 0.290(3) -0.239(3) -0.061(3) 0.023(8) Uani 1 1 d U . .
H9 H 0.3537 -0.2702 -0.1078 0.028 Uiso 1 1 calc R . .
C10 C 0.307(4) -0.172(4) -0.029(3) 0.024(8) Uani 1 1 d U . .
C11 C 0.205(5) -0.122(5) 0.032(4) 0.061(15) Uani 1 1 d U . .
H11 H 0.2116 -0.0694 0.0575 0.073 Uiso 1 1 calc R . .
C12 C 0.093(3) -0.136(3) 0.060(3) 0.029(9) Uani 1 1 d DU . .
C13 C 0.084(4) -0.202(4) 0.026(3) 0.038(10) Uani 1 1 d U . .
C14 C 0.439(4) -0.150(4) -0.051(3) 0.033(9) Uani 1 1 d U . .
C15 C 0.470(4) -0.145(4) 0.026(3) 0.035(10) Uani 1 1 d U . .
H15A H 0.4931 -0.2174 0.0574 0.053 Uiso 1 1 calc R . .
H15B H 0.3985 -0.0950 0.0614 0.053 Uiso 1 1 calc R . .
H15C H 0.5393 -0.1208 0.0099 0.053 Uiso 1 1 calc R . .
C16 C 0.544(4) -0.237(4) -0.108(3) 0.032(9) Uani 1 1 d U . .
H16A H 0.5210 -0.2334 -0.1604 0.049 Uiso 1 1 calc R . .
H16B H 0.5574 -0.3090 -0.0769 0.049 Uiso 1 1 calc R . .
H16C H 0.6206 -0.2224 -0.1224 0.049 Uiso 1 1 calc R . .
C17 C 0.404(3) -0.029(3) -0.095(2) 0.013(6) Uani 1 1 d U . .
H17A H 0.3815 -0.0245 -0.1478 0.019 Uiso 1 1 calc R . .
H17B H 0.4748 -0.0074 -0.1073 0.019 Uiso 1 1 calc R . .
H17C H 0.3338 0.0184 -0.0562 0.019 Uiso 1 1 calc R . .
C18 C -0.006(3) -0.077(3) 0.126(2) 0.025(8) Uani 1 1 d DU . .
H18A H 0.0042 -0.0088 0.1273 0.030 Uiso 1 1 calc R . .
H18B H -0.0850 -0.0569 0.1104 0.030 Uiso 1 1 calc R . .
C19 C 0.035(6) -0.117(4) 0.270(3) 0.068(17) Uani 1 1 d DU . .
C20 C -0.041(3) -0.229(3) 0.243(3) 0.027(8) Uani 1 1 d DU . .
H20 H -0.0586 -0.2687 0.2113 0.032 Uiso 1 1 calc R . .
C21 C -0.034(3) -0.254(3) 0.320(2) 0.016(7) Uani 1 1 d DU . .
H21 H -0.0643 -0.3045 0.3600 0.019 Uiso 1 1 calc R . .
C22 C 0.043(3) -0.200(3) 0.418(2) 0.035(10) Uani 1 1 d DU . .
C23 C 0.111(3) -0.305(3) 0.450(2) 0.064(12) Uani 1 1 d DU . .
H23 H 0.1269 -0.3652 0.4232 0.077 Uiso 1 1 calc R . .
C24 C 0.155(3) -0.319(3) 0.523(2) 0.083(16) Uani 1 1 d DU . .
H24 H 0.1996 -0.3896 0.5458 0.083 Uiso 1 1 calc R . .
C25 C 0.133(3) -0.229(3) 0.562(2) 0.043(9) Uani 1 1 d DU . .
H25 H 0.1656 -0.2384 0.6101 0.051 Uiso 1 1 calc R . .
C26 C 0.063(4) -0.125(3) 0.531(2) 0.067(13) Uani 1 1 d DU . .
H26 H 0.0453 -0.0642 0.5596 0.081 Uiso 1 1 calc R . .
C27 C 0.020(3) -0.110(2) 0.458(2) 0.054(10) Uani 1 1 d DU . .
H27 H -0.0257 -0.0394 0.4365 0.064 Uiso 1 1 calc R . .
C28 C -0.212(3) -0.416(4) 0.002(2) 0.039(10) Uani 1 1 d DU . .
H28 H -0.2225 -0.4564 -0.0332 0.047 Uiso 1 1 calc R . .
C29 C -0.289(5) -0.407(4) 0.075(3) 0.042(11) Uani 1 1 d U . .
C30 C -0.395(4) -0.440(4) 0.108(3) 0.032(9) Uani 1 1 d U . .
H30 H -0.4142 -0.4682 0.0685 0.038 Uiso 1 1 calc R . .
C31 C -0.463(4) -0.435(4) 0.179(3) 0.049(11) Uani 1 1 d U A .
C32 C -0.467(5) -0.356(4) 0.234(3) 0.046(11) Uani 1 1 d U . .
H32 H -0.5338 -0.3303 0.2810 0.055 Uiso 1 1 calc R . .
C33 C -0.364(4) -0.323(4) 0.208(3) 0.037(10) Uani 1 1 d DU . .
C34 C -0.277(4) -0.345(3) 0.124(3) 0.026(8) Uani 1 1 d U . .
C35 C -0.588(3) -0.4367(19) 0.203(2) 0.027(8) Uani 1 1 d DU . .
C36 C -0.6678 -0.4133 0.2918 0.056 Uani 0.50 1 d PU A 1
H36A H -0.7480 -0.4176 0.2980 0.084 Uiso 0.50 1 calc PR A 1
H36B H -0.6799 -0.3406 0.3012 0.084 Uiso 0.50 1 calc PR A 1
H36C H -0.6266 -0.4664 0.3338 0.084 Uiso 0.50 1 calc PR A 1
C37 C -0.6023 -0.5301 0.1794 0.066 Uani 0.50 1 d PDU A 1
H37A H -0.6890 -0.5230 0.1986 0.098 Uiso 0.50 1 calc PR A 1
H37B H -0.5517 -0.5975 0.2068 0.098 Uiso 0.50 1 calc PR A 1
H37C H -0.5751 -0.5311 0.1174 0.098 Uiso 0.50 1 calc PR A 1
C38 C -0.6960 -0.3339 0.1488 0.066 Uani 0.50 1 d PU A 1
H38A H -0.7762 -0.3422 0.1695 0.099 Uiso 0.50 1 calc PR A 1
H38B H -0.6662 -0.3400 0.0875 0.099 Uiso 0.50 1 calc PR A 1
H38C H -0.7049 -0.2629 0.1597 0.099 Uiso 0.50 1 calc PR A 1
C36C C -0.6429 -0.4383 0.1215 0.147 Uani 0.50 1 d PU A 2
H36D H -0.6274 -0.3835 0.0753 0.117 Uiso 0.50 1 calc PR A 2
H36E H -0.7319 -0.4226 0.1411 0.117 Uiso 0.50 1 calc PR A 2
H36F H -0.6013 -0.5096 0.1008 0.117 Uiso 0.50 1 calc PR A 2
C37C C -0.7084 -0.3214 0.2340 0.031 Uani 0.50 1 d PU A 2
H37D H -0.6979 -0.2596 0.1939 0.046 Uiso 0.50 1 calc PR A 2
H37E H -0.7103 -0.3112 0.2911 0.046 Uiso 0.50 1 calc PR A 2
H37F H -0.7861 -0.3271 0.2347 0.046 Uiso 0.50 1 calc PR A 2
C38C C -0.6147 -0.5176 0.2646 0.093 Uani 0.50 1 d PU A 2
H38D H -0.7013 -0.5081 0.2738 0.111 Uiso 0.50 1 calc PR A 2
H38E H -0.5997 -0.5127 0.3180 0.111 Uiso 0.50 1 calc PR A 2
H38F H -0.5614 -0.5886 0.2450 0.111 Uiso 0.50 1 calc PR A 2
C39 C -0.337(3) -0.266(4) 0.259(3) 0.061(14) Uani 1 1 d DU . .
H39A H -0.2720 -0.3167 0.2881 0.073 Uiso 1 1 calc R . .
H39B H -0.3058 -0.2105 0.2220 0.073 Uiso 1 1 calc R . .
C40 C -0.453(3) -0.230(4) 0.410(2) 0.058(13) Uani 1 1 d DU . .
C41 C -0.567(4) -0.137(4) 0.310(3) 0.048(11) Uani 1 1 d DU . .
H41 H -0.5916 -0.1093 0.2576 0.058 Uiso 1 1 calc R . .
C42 C -0.638(4) -0.113(5) 0.392(3) 0.10(2) Uani 1 1 d DU . .
H42 H -0.7231 -0.0692 0.4060 0.117 Uiso 1 1 calc R . .
C43 C -0.609(3) -0.141(3) 0.534(2) 0.044(10) Uani 1 1 d DU . .
C44 C -0.614(4) -0.231(3) 0.594(3) 0.10(2) Uani 1 1 d DU . .
H44 H -0.5914 -0.2987 0.5746 0.102 Uiso 1 1 calc R . .
C45 C -0.651(4) -0.220(3) 0.682(3) 0.082(17) Uani 1 1 d DU . .
H45 H -0.6560 -0.2806 0.7220 0.098 Uiso 1 1 calc R . .
C46 C -0.681(4) -0.120(4) 0.710(2) 0.065(13) Uani 1 1 d DU . .
H46 H -0.7032 -0.1138 0.7688 0.078 Uiso 1 1 calc R . .
C47 C -0.678(6) -0.030(3) 0.650(3) 0.13(3) Uani 1 1 d DU . .
H47 H -0.6985 0.0375 0.6693 0.107 Uiso 1 1 calc R . .
C48 C -0.645(5) -0.040(3) 0.563(3) 0.09(2) Uani 1 1 d DU . .
H48 H -0.6462 0.0219 0.5224 0.093 Uiso 1 1 calc R . .
Au1A Au -0.0749(16) -0.0187(14) 0.7516(13) 0.0464(6) Uani 1 1 d . . .
Au2A Au 0.3504(16) 0.2845(14) 0.5531(13) 0.0445(6) Uani 1 1 d . . .
Ni1A Ni 0.0992(16) 0.2779(15) 1.0080(13) 0.0342(14) Uani 1 1 d . . .
Cl1A Cl -0.1743(19) -0.1329(18) 0.7696(15) 0.055(3) Uani 1 1 d U . .
Cl2A Cl 0.1889(19) 0.4062(19) 0.5018(15) 0.055(3) Uani 1 1 d U . .
C1A C -0.022(3) 0.343(3) 1.172(2) 0.021(6) Uani 1 1 d U . .
H1A H 0.0408 0.2835 1.1998 0.026 Uiso 1 1 calc R . .
C2A C -0.135(3) 0.389(3) 1.245(3) 0.025(8) Uani 1 1 d U . .
H2A1 H -0.2009 0.4499 1.2224 0.030 Uiso 1 1 calc R . .
H2A2 H -0.1686 0.3331 1.2768 0.030 Uiso 1 1 calc R . .
C3A C -0.088(5) 0.429(5) 1.303(4) 0.070(15) Uani 1 1 d U . .
H3A1 H -0.1516 0.4995 1.3182 0.084 Uiso 1 1 calc R . .
H3A2 H -0.0890 0.3786 1.3559 0.084 Uiso 1 1 calc R . .
C4A C 0.028(4) 0.441(4) 1.280(3) 0.044(9) Uani 1 1 d U . .
H4A1 H 0.0881 0.3757 1.3029 0.053 Uiso 1 1 calc R . .
H4A2 H 0.0187 0.5026 1.3075 0.053 Uiso 1 1 calc R . .
C5A C 0.081(4) 0.461(3) 1.188(3) 0.034(8) Uani 1 1 d U . .
H5A1 H 0.1721 0.4255 1.1791 0.041 Uiso 1 1 calc R . .
H5A2 H 0.0629 0.5395 1.1750 0.041 Uiso 1 1 calc R . .
C6A C 0.043(3) 0.424(3) 1.118(2) 0.019(6) Uani 1 1 d U . .
H6A H -0.0185 0.4876 1.0920 0.023 Uiso 1 1 calc R . .
O1A O 0.062(3) 0.176(3) 0.969(2) 0.041(7) Uani 1 1 d U . .
N1A N -0.034(3) 0.296(3) 1.105(2) 0.020(6) Uani 1 1 d U . .
N2A N 0.045(3) 0.109(3) 0.793(2) 0.021(6) Uani 1 1 d U . .
O2A O 0.225(3) 0.274(3) 0.906(2) 0.043(7) Uani 1 1 d U . .
N3A N 0.024(4) 0.158(4) 0.661(3) 0.051(10) Uani 1 1 d U . .
N4A N 0.141(3) 0.372(3) 1.053(2) 0.023(6) Uani 1 1 d U . .
N5A N 0.489(3) 0.152(3) 0.691(2) 0.034(8) Uani 1 1 d U . .
N6A N 0.591(3) 0.099(3) 0.569(2) 0.033(7) Uani 1 1 d U . .
C7A C -0.133(3) 0.270(3) 1.115(3) 0.029(8) Uani 1 1 d U . .
H7A H -0.1994 0.2921 1.1630 0.034 Uiso 1 1 calc R . .
C8A C -0.142(4) 0.218(4) 1.064(3) 0.030(9) Uani 1 1 d U . .
C9A C -0.267(4) 0.198(4) 1.089(3) 0.037(10) Uani 1 1 d U . .
H9A H -0.3331 0.2315 1.1346 0.044 Uiso 1 1 calc R . .
C10A C -0.276(4) 0.127(4) 1.039(3) 0.043(11) Uani 1 1 d U . .
C11A C -0.167(3) 0.075(3) 0.971(2) 0.012(6) Uani 1 1 d U . .
H11A H -0.1682 0.0238 0.9409 0.014 Uiso 1 1 calc R . .
C12A C -0.070(4) 0.102(4) 0.953(3) 0.031(9) Uani 1 1 d U . .
C13A C -0.051(3) 0.181(3) 0.995(3) 0.023(8) Uani 1 1 d U . .
C14A C -0.377(4) 0.094(4) 1.057(3) 0.038(10) Uani 1 1 d U . .
C15A C -0.417(5) 0.100(5) 0.975(3) 0.045(12) Uani 1 1 d U . .
H15D H -0.4870 0.0763 0.9904 0.068 Uiso 1 1 calc R . .
H15E H -0.3477 0.0523 0.9361 0.068 Uiso 1 1 calc R . .
H15F H -0.4406 0.1741 0.9481 0.068 Uiso 1 1 calc R . .
C16A C -0.493(4) 0.167(4) 1.116(3) 0.055(13) Uani 1 1 d U . .
H16D H -0.5600 0.1402 1.1274 0.083 Uiso 1 1 calc R . .
H16E H -0.5176 0.2409 1.0879 0.083 Uiso 1 1 calc R . .
H16F H -0.4738 0.1656 1.1694 0.083 Uiso 1 1 calc R . .
C17A C -0.358(4) -0.011(4) 1.117(3) 0.045(11) Uani 1 1 d U . .
H17D H -0.4299 -0.0313 1.1286 0.068 Uiso 1 1 calc R . .
H17E H -0.3477 -0.0001 1.1701 0.068 Uiso 1 1 calc R . .
H17F H -0.2840 -0.0681 1.0897 0.068 Uiso 1 1 calc R . .
C18A C 0.043(4) 0.043(4) 0.881(3) 0.048(12) Uani 1 1 d U . .
H18C H 0.1200 0.0289 0.8973 0.058 Uiso 1 1 calc R . .
H18D H 0.0395 -0.0272 0.8782 0.058 Uiso 1 1 calc R . .
C19A C 0.010(3) 0.092(3) 0.731(2) 0.019(7) Uani 1 1 d DU . .
C20A C 0.097(4) 0.183(4) 0.767(3) 0.029(9) Uani 1 1 d U . .
H20A H 0.1392 0.2008 0.7979 0.035 Uiso 1 1 calc R . .
C21A C 0.082(7) 0.225(5) 0.694(5) 0.10(2) Uani 1 1 d DU . .
H21A H 0.1003 0.2859 0.6633 0.118 Uiso 1 1 calc R . .
C22A C -0.004(3) 0.174(3) 0.5907(18) 0.041(10) Uani 1 1 d DU . .
C23A C 0.092(3) 0.181(3) 0.520(2) 0.048(9) Uani 1 1 d DU . .
H23A H 0.1629 0.1861 0.5273 0.057 Uiso 1 1 calc R . .
C24A C 0.083(3) 0.180(3) 0.436(2) 0.068(13) Uani 1 1 d DU . .
H24A H 0.1475 0.1862 0.3883 0.081 Uiso 1 1 calc R . .
C25A C -0.022(3) 0.169(4) 0.4256(19) 0.052(10) Uani 1 1 d DU . .
H25A H -0.0262 0.1647 0.3704 0.062 Uiso 1 1 calc R . .
C26A C -0.119(3) 0.165(3) 0.497(2) 0.035(8) Uani 1 1 d DU . .
H26A H -0.1897 0.1577 0.4892 0.042 Uiso 1 1 calc R . .
C27A C -0.113(3) 0.170(5) 0.579(2) 0.10(2) Uani 1 1 d DU . .
H27A H -0.1807 0.1720 0.6261 0.084 Uiso 1 1 calc R . .
C28A C 0.240(4) 0.388(3) 1.027(3) 0.024(8) Uani 1 1 d U . .
H28A H 0.2627 0.4162 1.0648 0.029 Uiso 1 1 calc R . .
C29A C 0.328(3) 0.365(4) 0.940(3) 0.022(8) Uani 1 1 d U . .
C30A C 0.424(3) 0.393(4) 0.915(3) 0.029(9) Uani 1 1 d U . .
H30A H 0.4305 0.4355 0.9500 0.034 Uiso 1 1 calc R . .
C31A C 0.520(3) 0.365(3) 0.840(2) 0.013(6) Uani 1 1 d U B .
C32A C 0.495(3) 0.313(3) 0.790(2) 0.012(6) Uani 1 1 d U . .
H32A H 0.5441 0.3068 0.7329 0.015 Uiso 1 1 calc R . .
C33A C 0.407(4) 0.269(4) 0.813(3) 0.031(9) Uani 1 1 d U . .
C34A C 0.308(4) 0.292(4) 0.891(3) 0.036(10) Uani 1 1 d U . .
C35A C 0.622(2) 0.4174(12) 0.8129(8) 0.033(9) Uani 1 1 d DU . .
C36A C 0.6099 0.4693 0.8879 0.051 Uani 0.50 1 d PDU B 1
H36G H 0.5273 0.5250 0.9020 0.077 Uiso 0.50 1 calc PR B 1
H36H H 0.6720 0.5025 0.8737 0.077 Uiso 0.50 1 calc PR B 1
H36I H 0.6224 0.4145 0.9368 0.077 Uiso 0.50 1 calc PR B 1
C37A C 0.6032 0.5016 0.7379 0.035 Uani 0.50 1 d PDU B 1
H37G H 0.5207 0.5573 0.7520 0.053 Uiso 0.50 1 calc PR B 1
H37H H 0.6113 0.4679 0.6889 0.053 Uiso 0.50 1 calc PR B 1
H37I H 0.6655 0.5346 0.7240 0.053 Uiso 0.50 1 calc PR B 1
C38A C 0.7479 0.3320 0.7914 0.030 Uani 0.50 1 d PDU B 1
H38G H 0.7554 0.2980 0.7426 0.045 Uiso 0.50 1 calc PR B 1
H38H H 0.7602 0.2774 0.8404 0.045 Uiso 0.50 1 calc PR B 1
H38I H 0.8103 0.3648 0.7769 0.045 Uiso 0.50 1 calc PR B 1
C36B C 0.6974 0.3993 0.7236 0.063 Uani 0.50 1 d PDU B 2
H36J H 0.6434 0.4321 0.6841 0.095 Uiso 0.50 1 calc PR B 2
H36K H 0.7386 0.3216 0.7189 0.095 Uiso 0.50 1 calc PR B 2
H36L H 0.7596 0.4324 0.7094 0.095 Uiso 0.50 1 calc PR B 2
C37B C 0.7041 0.3671 0.8735 0.082 Uani 0.50 1 d PDU B 2
H37J H 0.6545 0.3787 0.9318 0.090 Uiso 0.50 1 calc PR B 2
H37K H 0.7663 0.4001 0.8596 0.090 Uiso 0.50 1 calc PR B 2
H37L H 0.7452 0.2894 0.8686 0.090 Uiso 0.50 1 calc PR B 2
C38B C 0.5595 0.5366 0.8201 0.082 Uani 0.50 1 d PDU B 2
H38J H 0.5054 0.5696 0.7807 0.090 Uiso 0.50 1 calc PR B 2
H38K H 0.6219 0.5694 0.8058 0.090 Uiso 0.50 1 calc PR B 2
H38L H 0.5103 0.5486 0.8785 0.090 Uiso 0.50 1 calc PR B 2
C39A C 0.387(3) 0.203(3) 0.756(2) 0.015(7) Uani 1 1 d U . .
H39C H 0.3580 0.1470 0.7936 0.018 Uiso 1 1 calc R . .
H39D H 0.3192 0.2528 0.7289 0.018 Uiso 1 1 calc R . .
C40A C 0.494(3) 0.166(3) 0.610(2) 0.014(4) Uani 1 1 d U . .
C41A C 0.595(3) 0.074(3) 0.699(2) 0.014(4) Uani 1 1 d U . .
H41A H 0.6171 0.0442 0.7515 0.016 Uiso 1 1 calc R . .
C42A C 0.660(3) 0.043(3) 0.630(3) 0.031(8) Uani 1 1 d U . .
H42A H 0.7423 -0.0081 0.6201 0.037 Uiso 1 1 calc R . .
C43A C 0.622(3) 0.091(3) 0.4793(19) 0.051(8) Uani 1 1 d DU . .
C44A C 0.624(3) 0.177(2) 0.416(2) 0.031(8) Uani 1 1 d DU . .
H44A H 0.5966 0.2478 0.4315 0.037 Uiso 1 1 calc R . .
C45A C 0.665(3) 0.158(2) 0.331(2) 0.045(10) Uani 1 1 d DU . .
H45A H 0.6660 0.2169 0.2877 0.054 Uiso 1 1 calc R . .
C46A C 0.706(4) 0.055(3) 0.309(2) 0.051(8) Uani 1 1 d DU . .
H46A H 0.7372 0.0418 0.2505 0.062 Uiso 1 1 calc R . .
C47A C 0.700(4) -0.030(3) 0.372(2) 0.051(10) Uani 1 1 d DU . .
H47A H 0.7224 -0.1003 0.3565 0.061 Uiso 1 1 calc R . .
C48A C 0.662(4) -0.012(3) 0.457(2) 0.059(12) Uani 1 1 d DU . .
H48A H 0.6628 -0.0712 0.5000 0.071 Uiso 1 1 calc R . .
C1X C -0.402(6) -0.564(6) 0.523(4) 0.093(18) Uani 1 1 d U . .
H1X1 H -0.3480 -0.5286 0.5279 0.093 Uiso 1 1 calc R . .
H1X2 H -0.3623 -0.6424 0.5377 0.093 Uiso 1 1 calc R . .
Cl1X Cl -0.554(2) -0.5125(19) 0.6020(18) 0.085(5) Uani 1 1 d . . .
Cl2X Cl -0.415(3) -0.542(3) 0.429(2) 0.125(8) Uani 1 1 d U . .

loop_
_atom_site_aniso_label
_atom_site_aniso_U_11
_atom_site_aniso_U_22
_atom_site_aniso_U_33
_atom_site_aniso_U_23
_atom_site_aniso_U_13
_atom_site_aniso_U_12
Au1 0.0543(10) 0.0346(10) 0.0761(14) -0.0120(8) -0.0136(9) -0.0370(9)
Au2 0.0487(11) 0.0444(13) 0.0749(17) -0.0067(11) -0.0119(10) -0.0210(10)
Ni1 0.035(3) 0.029(3) 0.051(4) -0.011(2) -0.015(2) -0.023(2)
Cl1 0.044(4) 0.035(4) 0.060(4) -0.006(3) -0.009(3) -0.028(3)
Cl2 0.049(5) 0.067(6) 0.081(6) -0.003(5) -0.033(5) -0.004(4)
C1 0.038(11) 0.031(11) 0.037(12) -0.010(8) -0.013(8) -0.009(8)
C2 0.018(10) 0.024(11) 0.033(12) -0.007(8) -0.002(8) -0.018(8)
C3 0.055(14) 0.054(14) 0.051(14) -0.010(9) -0.019(9) -0.023(9)
C4 0.056(10) 0.057(10) 0.064(10) -0.012(6) -0.022(7) -0.026(7)
C5 0.056(10) 0.057(10) 0.064(10) -0.012(6) -0.022(7) -0.026(7)
C6 0.057(14) 0.062(14) 0.074(15) -0.008(9) -0.008(9) -0.039(10)
O1 0.013(5) 0.010(5) 0.016(6) -0.002(3) -0.002(3) -0.005(4)
N1 0.040(9) 0.038(9) 0.041(9) -0.006(4) -0.009(4) -0.017(5)
N2 0.041(12) 0.043(13) 0.055(13) -0.010(9) -0.012(8) -0.016(9)
O2 0.026(7) 0.027(7) 0.032(7) -0.003(3) -0.007(4) -0.015(4)
N3 0.025(9) 0.018(10) 0.031(11) 0.003(7) 0.000(7) -0.016(8)
N4 0.014(6) 0.012(6) 0.016(6) -0.003(3) -0.001(3) -0.009(3)
N5 0.023(9) 0.026(10) 0.034(11) -0.006(8) -0.008(7) -0.019(8)
N6 0.037(11) 0.033(11) 0.042(12) 0.002(8) -0.008(8) -0.012(8)
C7 0.024(11) 0.033(12) 0.030(12) -0.009(8) -0.005(8) -0.007(8)
C8 0.041(13) 0.050(14) 0.044(14) -0.008(9) -0.011(9) -0.017(9)
C9 0.014(10) 0.029(11) 0.032(12) -0.002(8) -0.009(8) -0.011(8)
C10 0.023(11) 0.026(11) 0.031(12) -0.001(8) -0.010(8) -0.015(8)
C11 0.063(16) 0.062(17) 0.059(17) -0.007(9) -0.012(9) -0.027(10)
C12 0.024(11) 0.030(12) 0.030(12) 0.000(8) -0.006(8) -0.010(8)
C13 0.042(12) 0.041(13) 0.035(13) -0.012(9) -0.016(9) -0.010(9)
C14 0.031(12) 0.028(12) 0.037(13) -0.003(8) -0.003(8) -0.011(9)
C15 0.029(12) 0.039(13) 0.039(13) -0.005(8) -0.004(8) -0.016(9)
C16 0.027(11) 0.037(12) 0.037(12) 0.000(8) -0.006(8) -0.019(9)
C17 0.012(7) 0.015(7) 0.013(7) -0.002(4) -0.006(4) -0.005(4)
C18 0.020(10) 0.028(12) 0.037(12) -0.005(8) -0.007(8) -0.018(8)
C19 0.068(18) 0.074(19) 0.059(19) -0.006(9) -0.017(10) -0.021(11)
C20 0.023(11) 0.022(11) 0.028(12) -0.003(8) 0.003(8) -0.007(8)
C21 0.014(9) 0.012(10) 0.017(11) -0.009(8) 0.007(7) -0.006(7)
C22 0.035(12) 0.030(13) 0.039(13) -0.003(8) -0.007(8) -0.015(9)
C23 0.065(15) 0.060(15) 0.063(15) -0.008(9) -0.015(9) -0.018(10)
C24 0.079(18) 0.078(18) 0.083(18) 0.004(9) -0.020(10) -0.027(11)
C25 0.045(12) 0.046(13) 0.035(13) -0.003(9) -0.008(9) -0.017(9)
C26 0.071(15) 0.064(15) 0.070(16) -0.007(9) -0.009(9) -0.034(10)
C27 0.054(13) 0.053(13) 0.053(14) -0.004(9) -0.007(9) -0.024(9)
C28 0.038(12) 0.036(13) 0.047(14) -0.002(9) -0.009(9) -0.020(9)
C29 0.045(14) 0.045(14) 0.046(14) -0.010(9) -0.013(9) -0.021(9)
C30 0.029(12) 0.033(12) 0.044(13) -0.008(8) -0.005(8) -0.022(9)
C31 0.047(14) 0.052(15) 0.051(15) -0.005(9) -0.012(9) -0.021(10)
C32 0.049(14) 0.044(14) 0.054(15) -0.005(9) -0.014(9) -0.026(10)
C33 0.034(12) 0.041(13) 0.041(14) 0.001(9) -0.011(9) -0.018(9)
C34 0.026(9) 0.025(9) 0.028(9) -0.004(4) -0.006(4) -0.012(5)
C35 0.025(11) 0.026(11) 0.032(12) -0.006(8) -0.002(8) -0.012(8)
C36 0.056 0.056 0.056 -0.006 -0.014 -0.020
C37 0.066 0.066 0.066 -0.007 -0.016 -0.024
C38 0.066 0.066 0.066 -0.007 -0.016 -0.024
C36C 0.147 0.147 0.147 -0.016 -0.036 -0.054
C37C 0.031 0.031 0.031 -0.003 -0.007 -0.011
C38C 0.093 0.093 0.093 -0.010 -0.023 -0.034
C39 0.061(16) 0.057(17) 0.067(17) -0.013(9) -0.011(9) -0.024(10)
C40 0.056(15) 0.060(16) 0.064(16) -0.006(9) -0.015(9) -0.029(10)
C41 0.050(13) 0.045(14) 0.055(14) -0.005(9) -0.011(9) -0.023(9)
C42 0.10(2) 0.10(2) 0.10(2) -0.009(10) -0.020(11) -0.040(12)
C43 0.039(12) 0.045(13) 0.051(13) -0.006(9) -0.012(9) -0.019(9)
C44 0.10(2) 0.10(2) 0.10(2) -0.012(10) -0.020(11) -0.033(12)
C45 0.084(19) 0.086(19) 0.078(19) -0.006(10) -0.024(10) -0.032(11)
C46 0.064(15) 0.061(16) 0.068(16) -0.002(9) -0.012(9) -0.025(10)
C47 0.13(3) 0.14(3) 0.13(3) -0.015(10) -0.030(12) -0.047(14)
C48 0.09(2) 0.09(2) 0.09(2) -0.011(10) -0.026(10) -0.031(12)
Au1A 0.0155(8) 0.0506(12) 0.0742(14) -0.0050(9) -0.0275(8) -0.0021(7)
Au2A 0.0175(8) 0.0565(14) 0.0647(14) -0.0079(10) -0.0215(8) -0.0098(8)
Ni1A 0.017(2) 0.052(4) 0.033(3) -0.001(3) -0.003(2) -0.015(2)
Cl1A 0.043(4) 0.055(4) 0.065(5) 0.002(3) -0.021(3) -0.014(3)
Cl2A 0.047(4) 0.055(5) 0.060(5) -0.005(3) -0.018(3) -0.012(3)
C1A 0.023(7) 0.021(7) 0.023(7) -0.004(4) -0.005(4) -0.011(4)
C2A 0.025(10) 0.025(11) 0.032(12) -0.008(8) 0.002(8) -0.022(8)
C3A 0.072(17) 0.069(17) 0.069(17) -0.004(9) -0.018(10) -0.026(10)
C4A 0.044(12) 0.044(13) 0.051(13) -0.005(9) -0.010(9) -0.023(9)
C5A 0.037(11) 0.025(11) 0.045(12) -0.012(8) -0.004(8) -0.018(9)
C6A 0.018(9) 0.017(10) 0.015(10) 0.008(8) -0.004(7) -0.004(7)
O1A 0.034(9) 0.044(11) 0.055(11) -0.006(8) -0.007(7) -0.027(8)
N1A 0.012(8) 0.023(10) 0.025(10) -0.009(7) -0.008(7) -0.002(7)
N2A 0.012(9) 0.025(10) 0.020(10) 0.001(7) -0.006(7) -0.003(7)
O2A 0.036(10) 0.049(11) 0.060(11) -0.005(8) -0.014(7) -0.032(8)
N3A 0.044(12) 0.051(13) 0.057(14) -0.015(9) -0.009(9) -0.015(9)
N4A 0.022(7) 0.023(7) 0.026(7) -0.004(4) -0.005(4) -0.011(4)
N5A 0.030(10) 0.032(11) 0.040(12) -0.004(8) -0.007(8) -0.013(8)
N6A 0.030(10) 0.034(11) 0.037(11) -0.010(8) -0.018(8) -0.003(8)
C7A 0.027(11) 0.023(11) 0.029(12) 0.002(8) 0.000(8) -0.010(8)
C8A 0.031(11) 0.032(12) 0.032(12) -0.006(8) -0.015(8) -0.011(8)
C9A 0.038(12) 0.037(13) 0.037(13) -0.003(9) -0.004(8) -0.020(9)
C10A 0.038(13) 0.045(14) 0.045(14) -0.002(9) -0.007(9) -0.018(9)
C11A 0.012(7) 0.012(7) 0.013(7) -0.001(4) -0.003(4) -0.006(4)
C12A 0.028(11) 0.039(12) 0.041(13) -0.004(8) -0.012(8) -0.024(9)
C13A 0.021(10) 0.025(11) 0.029(12) -0.001(8) -0.009(8) -0.016(8)
C14A 0.034(12) 0.042(13) 0.040(13) -0.005(9) -0.011(9) -0.015(9)
C15A 0.043(14) 0.050(15) 0.051(15) -0.009(9) -0.015(9) -0.021(10)
C16A 0.050(15) 0.057(16) 0.054(15) -0.006(9) -0.014(9) -0.014(10)
C17A 0.044(13) 0.047(14) 0.051(14) -0.011(9) -0.013(9) -0.019(9)
C18A 0.046(14) 0.049(15) 0.052(15) -0.007(9) -0.011(9) -0.020(10)
C19A 0.018(8) 0.022(9) 0.018(9) -0.004(5) -0.009(5) -0.003(5)
C20A 0.020(11) 0.035(12) 0.036(12) -0.005(8) -0.011(8) -0.012(8)
C21A 0.10(2) 0.10(2) 0.10(2) -0.012(10) -0.019(11) -0.037(12)
C22A 0.038(13) 0.036(13) 0.037(13) -0.002(9) -0.008(9) -0.004(9)
C23A 0.048(12) 0.046(13) 0.058(13) -0.006(9) -0.012(9) -0.027(9)
C24A 0.068(15) 0.065(15) 0.062(15) 0.000(9) -0.005(9) -0.027(10)
C25A 0.057(13) 0.050(14) 0.053(14) -0.007(9) -0.017(9) -0.021(9)
C26A 0.035(11) 0.033(12) 0.038(12) -0.002(8) -0.014(8) -0.011(8)
C27A 0.10(2) 0.10(2) 0.10(2) -0.008(10) -0.018(10) -0.035(12)
C28A 0.031(11) 0.021(11) 0.021(11) -0.010(8) -0.006(8) -0.008(8)
C29A 0.016(10) 0.028(12) 0.026(12) -0.006(8) -0.010(8) -0.008(8)
C30A 0.021(11) 0.035(12) 0.035(12) -0.006(8) -0.011(8) -0.012(8)
C31A 0.012(7) 0.014(7) 0.015(7) -0.002(4) -0.002(4) -0.006(4)
C32A 0.012(7) 0.012(7) 0.014(7) -0.002(4) -0.004(4) -0.006(4)
C33A 0.022(11) 0.040(13) 0.030(12) -0.002(8) -0.009(8) -0.010(8)
C34A 0.038(12) 0.036(13) 0.040(13) -0.005(8) -0.012(9) -0.018(9)
C35A 0.038(12) 0.027(12) 0.039(12) -0.009(8) -0.008(8) -0.016(9)
C36A 0.063 0.033 0.063 -0.007 -0.015 -0.023
C37A 0.039 0.029 0.039 -0.004 -0.010 -0.014
C38A 0.034 0.024 0.034 -0.004 -0.008 -0.012
C36B 0.076 0.046 0.076 -0.008 -0.018 -0.028
C37B 0.098 0.058 0.098 -0.010 -0.024 -0.036
C38B 0.106 0.046 0.106 -0.011 -0.026 -0.039
C39A 0.018(9) 0.014(10) 0.020(11) -0.008(7) -0.003(7) -0.010(7)
C40A 0.012(5) 0.014(5) 0.016(5) 0.000(3) -0.007(3) -0.004(3)
C41A 0.012(5) 0.014(5) 0.016(5) 0.000(3) -0.007(3) -0.004(3)
C42A 0.029(10) 0.033(11) 0.037(12) -0.002(8) -0.006(8) -0.020(8)
C43A 0.051(10) 0.052(10) 0.053(10) -0.006(6) -0.013(6) -0.020(7)
C44A 0.022(10) 0.023(11) 0.033(11) 0.000(8) 0.005(8) -0.003(8)
C45A 0.050(13) 0.049(13) 0.044(13) -0.006(9) -0.017(9) -0.022(9)
C46A 0.051(10) 0.052(10) 0.053(10) -0.006(6) -0.013(6) -0.020(7)
C47A 0.050(13) 0.053(14) 0.059(14) -0.012(9) -0.015(9) -0.024(9)
C48A 0.054(14) 0.058(15) 0.059(15) -0.001(9) -0.011(9) -0.018(10)
C1X 0.095(19) 0.09(2) 0.10(2) -0.013(10) -0.026(10) -0.035(11)
Cl1X 0.068(8) 0.047(8) 0.146(16) -0.034(9) -0.014(8) -0.024(7)
Cl2X 0.128(9) 0.121(10) 0.133(10) -0.016(6) -0.022(6) -0.059(7)

loop_
_atom_type_symbol
_atom_type_description
_atom_type_scat_dispersion_real
_atom_type_scat_dispersion_imag
_atom_type_scat_source
C C 0.0033 0.0016 'International Tables Vol C Tables 4.2.6.8 and 6.1.1.4'
H H 0.0000 0.0000 'International Tables Vol C Tables 4.2.6.8 and 6.1.1.4'
N N 0.0061 0.0033 'International Tables Vol C Tables 4.2.6.8 and 6.1.1.4'
O O 0.0106 0.0060 'International Tables Vol C Tables 4.2.6.8 and 6.1.1.4'
Cl Cl 0.1484 0.1585 'International Tables Vol C Tables 4.2.6.8 and 6.1.1.4'
Ni Ni 0.3393 1.1124 'International Tables Vol C Tables 4.2.6.8 and 6.1.1.4'
Au Au -2.0133 8.8022 'International Tables Vol C Tables 4.2.6.8 and 6.1.1.4'

loop_
_geom_angle_atom_site_label_1
_geom_angle_atom_site_label_2
_geom_angle_atom_site_label_3
_geom_angle
C19 Au1 Cl1 172.8(12)
C40 Au2 Cl2 178.8(11)
N4 Ni1 O1 170.0(11)
N4 Ni1 O2 92.2(11)
O1 Ni1 O2 83.9(10)
N4 Ni1 N1 88.5(13)
O1 Ni1 N1 96.1(12)
O2 Ni1 N1 175.3(14)
N1 C1 C2 119(3)
N1 C1 C6 102(3)
C2 C1 C6 111(3)
N1 C1 H1 108.0
C2 C1 H1 108.0
C6 C1 H1 108.0
C1 C2 C3 120(2)
C1 C2 H2A 107.4
C3 C2 H2A 107.4
C1 C2 H2B 107.4
C3 C2 H2B 107.4
H2A C2 H2B 107.0
C4 C3 C2 104(3)
C4 C3 H3A 110.8
C2 C3 H3A 110.8
C4 C3 H3B 110.9
C2 C3 H3B 110.9
H3A C3 H3B 108.9
C3 C4 C5 119(3)
C3 C4 H4A 107.6
C5 C4 H4A 107.6
C3 C4 H4B 107.7
C5 C4 H4B 107.7
H4A C4 H4B 107.1
C4 C5 C6 114(3)
C4 C5 H5A 108.8
C6 C5 H5A 108.8
C4 C5 H5B 108.8
C6 C5 H5B 108.8
H5A C5 H5B 107.7
C5 C6 N4 128(3)
C5 C6 C1 107(3)
N4 C6 C1 100(3)
C5 C6 H6 106.9
N4 C6 H6 106.9
C1 C6 H6 106.9
C13 O1 Ni1 137(2)
C7 N1 C1 121(3)
C7 N1 Ni1 125(3)
C1 N1 Ni1 114(2)
C19 N2 C20 106(2)
C19 N2 C18 122(3)
C20 N2 C18 129(3)
C34 O2 Ni1 122(2)
C21 N3 C19 116(3)
C21 N3 C22 126(3)
C19 N3 C22 117(3)
C28 N4 C6 116(3)
C28 N4 Ni1 129(2)
C6 N4 Ni1 114.8(17)
C40 N5 C39 123(3)
C40 N5 C41 108(3)
C39 N5 C41 128(3)
C42 N6 C40 114(3)
C42 N6 C43 125(3)
C40 N6 C43 121(3)
N1 C7 C8 128(4)
N1 C7 H7 116.2
C8 C7 H7 116.2
C9 C8 C13 112(4)
C9 C8 C7 125(4)
C13 C8 C7 121(3)
C10 C9 C8 130(4)
C10 C9 H9 115.0
C8 C9 H9 115.0
C9 C10 C11 111(4)
C9 C10 C14 126(4)
C11 C10 C14 123(4)
C10 C11 C12 130(5)
C10 C11 H11 115.1
C12 C11 H11 115.1
C13 C12 C11 115(4)
C13 C12 C18 122(3)
C11 C12 C18 123(4)
C12 C13 O1 128(4)
C12 C13 C8 122(4)
O1 C13 C8 109(3)
C15 C14 C16 113(3)
C15 C14 C17 103(3)
C16 C14 C17 115(3)
C15 C14 C10 112(3)
C16 C14 C10 110(3)
C17 C14 C10 103(3)
C14 C15 H15A 109.5
C14 C15 H15B 109.5
H15A C15 H15B 109.5
C14 C15 H15C 109.5
H15A C15 H15C 109.5
H15B C15 H15C 109.5
C14 C16 H16A 109.5
C14 C16 H16B 109.5
H16A C16 H16B 109.5
C14 C16 H16C 109.5
H16A C16 H16C 109.5
H16B C16 H16C 109.5
C14 C17 H17A 109.5
C14 C17 H17B 109.5
H17A C17 H17B 109.5
C14 C17 H17C 109.5
H17A C17 H17C 109.5
H17B C17 H17C 109.5
N2 C18 C12 117(3)
N2 C18 H18A 108.2
C12 C18 H18A 108.2
N2 C18 H18B 108.2
C12 C18 H18B 108.2
H18A C18 H18B 107.3
N2 C19 N3 99(2)
N2 C19 Au1 127(2)
N3 C19 Au1 133(2)
C21 C20 N2 109(2)
C21 C20 H20 125.5
N2 C20 H20 125.5
N3 C21 C20 107(3)
N3 C21 H21 126.5
C20 C21 H21 126.5
C27 C22 C23 120.0(7)
C27 C22 N3 128(2)
C23 C22 N3 111(2)
C22 C23 C24 119.9(7)
C22 C23 H23 120.1
C24 C23 H23 120.1
C25 C24 C23 119.9(7)
C25 C24 H24 120.1
C23 C24 H24 120.1
C24 C25 C26 120.2(7)
C24 C25 H25 119.9
C26 C25 H25 119.9
C25 C26 C27 119.9(7)
C25 C26 H26 120.0
C27 C26 H26 120.0
C22 C27 C26 120.0(7)
C22 C27 H27 120.0
C26 C27 H27 120.0
C29 C28 N4 133(4)
C29 C28 H28 113.5
N4 C28 H28 113.5
C28 C29 C34 113(4)
C28 C29 C30 130(4)
C34 C29 C30 116(4)
C31 C30 C29 129(4)
C31 C30 H30 115.7
C29 C30 H30 115.7
C30 C31 C35 127(4)
C30 C31 C32 117(4)
C35 C31 C32 106(4)
C33 C32 C31 115(4)
C33 C32 H32 122.3
C31 C32 H32 122.3
C32 C33 C39 125(4)
C32 C33 C34 120(3)
C39 C33 C34 116(3)
C29 C34 O2 127(4)
C29 C34 C33 119(3)
O2 C34 C33 114(3)
C38C C35 C31 119(3)
C38C C35 C37 58.4(7)
C31 C35 C37 116(3)
C38C C35 C36 57.8(14)
C31 C35 C36 119(2)
C37 C35 C36 108.8(18)
C38C C35 C36C 104.7(10)
C31 C35 C36C 115(3)
C37 C35 C36C 52.5(7)
C36 C35 C36C 124(2)
C38C C35 C37C 104(2)
C31 C35 C37C 118(2)
C37 C35 C37C 124(2)
C36 C35 C37C 51.7(10)
C36C C35 C37C 92.6(17)
C38C C35 C38 125(2)
C31 C35 C38 116(3)
C37 C35 C38 96.5(15)
C36 C35 C38 95.6(18)
C36C C35 C38 48.1(9)
C37C C35 C38 47.8(9)
C35 C36 H36A 109.5
C35 C36 H36B 109.5
H36A C36 H36B 109.5
C35 C36 H36C 109.5
H36A C36 H36C 109.5
H36B C36 H36C 109.5
C35 C37 H37A 109.5
C35 C37 H37B 109.5
H37A C37 H37B 109.5
C35 C37 H37C 109.5
H37A C37 H37C 109.5
H37B C37 H37C 109.5
C35 C38 H38A 109.5
C35 C38 H38B 109.5
H38A C38 H38B 109.5
C35 C38 H38C 109.5
H38A C38 H38C 109.5
H38B C38 H38C 109.5
C35 C36C H36D 109.5
C35 C36C H36E 109.5
H36D C36C H36E 109.5
C35 C36C H36F 109.5
H36D C36C H36F 109.5
H36E C36C H36F 109.5
C35 C37C H37D 109.5
C35 C37C H37E 109.5
H37D C37C H37E 109.5
C35 C37C H37F 109.5
H37D C37C H37F 109.5
H37E C37C H37F 109.5
C35 C38C H38D 109.5
C35 C38C H38E 109.5
H38D C38C H38E 109.5
C35 C38C H38F 109.5
H38D C38C H38F 109.5
H38E C38C H38F 109.5
N5 C39 C33 110(3)
N5 C39 H39A 109.6
C33 C39 H39A 109.6
N5 C39 H39B 109.6
C33 C39 H39B 109.6
H39A C39 H39B 108.1
N5 C40 N6 104(3)
N5 C40 Au2 125(2)
N6 C40 Au2 132(2)
C42 C41 N5 104(3)
C42 C41 H41 128.1
N5 C41 H41 128.1
N6 C42 C41 110(3)
N6 C42 H42 125.0
C41 C42 H42 125.0
C48 C43 C44 119.9(7)
C48 C43 N6 125(3)
C44 C43 N6 115(3)
C43 C44 C45 120.0(7)
C43 C44 H44 120.0
C45 C44 H44 120.0
C46 C45 C44 119.7(7)
C46 C45 H45 120.2
C44 C45 H45 120.2
C45 C46 C47 120.3(7)
C45 C46 H46 119.8
C47 C46 H46 119.8
C46 C47 C48 119.9(8)
C46 C47 H47 120.0
C48 C47 H47 120.0
C43 C48 C47 120.1(8)
C43 C48 H48 120.0
C47 C48 H48 120.0
C19A Au1A Cl1A 177.1(9)
C40A Au2A Cl2A 175.8(9)
N1A Ni1A O2A 174.1(13)
N1A Ni1A O1A 93.1(11)
O2A Ni1A O1A 89.0(12)
N1A Ni1A N4A 85.8(11)
O2A Ni1A N4A 92.5(12)
O1A Ni1A N4A 176.1(13)
N1A C1A C2A 120(2)
N1A C1A C6A 101(2)
C2A C1A C6A 116(3)
N1A C1A H1A 106.3
C2A C1A H1A 106.3
C6A C1A H1A 106.3
C3A C2A C1A 105(3)
C3A C2A H2A1 110.7
C1A C2A H2A1 110.7
C3A C2A H2A2 110.7
C1A C2A H2A2 110.7
H2A1 C2A H2A2 108.8
C4A C3A C2A 124(4)
C4A C3A H3A1 106.3
C2A C3A H3A1 106.2
C4A C3A H3A2 106.2
C2A C3A H3A2 106.3
H3A1 C3A H3A2 106.4
C3A C4A C5A 117(4)
C3A C4A H4A1 108.1
C5A C4A H4A1 108.1
C3A C4A H4A2 108.1
C5A C4A H4A2 108.1
H4A1 C4A H4A2 107.3
C4A C5A C6A 121(3)
C4A C5A H5A1 107.1
C6A C5A H5A1 107.1
C4A C5A H5A2 107.1
C6A C5A H5A2 107.1
H5A1 C5A H5A2 106.8
N4A C6A C1A 110(2)
N4A C6A C5A 115(2)
C1A C6A C5A 103(2)
N4A C6A H6A 109.7
C1A C6A H6A 109.7
C5A C6A H6A 109.6
C13A O1A Ni1A 116(2)
C7A N1A C1A 121(3)
C7A N1A Ni1A 125(2)
C1A N1A Ni1A 113.7(18)
C19A N2A C20A 111(3)
C19A N2A C18A 125(3)
C20A N2A C18A 123(3)
C34A O2A Ni1A 131(3)
C22A N3A C19A 134(4)
C22A N3A C21A 128(4)
C19A N3A C21A 98(3)
C28A N4A C6A 124(3)
C28A N4A Ni1A 125(2)
C6A N4A Ni1A 110.2(18)
C40A N5A C41A 104(3)
C40A N5A C39A 127(3)
C41A N5A C39A 129(3)
C40A N6A C42A 103(3)
C40A N6A C43A 126(3)
C42A N6A C43A 131(3)
C8A C7A N1A 124(3)
C8A C7A H7A 118.0
N1A C7A H7A 118.0
C7A C8A C13A 122(3)
C7A C8A C9A 114(3)
C13A C8A C9A 124(3)
C10A C9A C8A 116(3)
C10A C9A H9A 121.8
C8A C9A H9A 121.8
C14A C10A C9A 124(4)
C14A C10A C11A 117(4)
C9A C10A C11A 119(3)
C12A C11A C10A 119(3)
C12A C11A H11A 120.4
C10A C11A H11A 120.4
C11A C12A C13A 127(3)
C11A C12A C18A 117(3)
C13A C12A C18A 116(3)
O1A C13A C8A 134(3)
O1A C13A C12A 110(3)
C8A C13A C12A 114(3)
C10A C14A C17A 111(4)
C10A C14A C16A 112(4)
C17A C14A C16A 98(4)
C10A C14A C15A 112(4)
C17A C14A C15A 117(4)
C16A C14A C15A 106(4)
C14A C15A H15D 109.5
C14A C15A H15E 109.5
H15D C15A H15E 109.5
C14A C15A H15F 109.5
H15D C15A H15F 109.5
H15E C15A H15F 109.5
C14A C16A H16D 109.5
C14A C16A H16E 109.5
H16D C16A H16E 109.5
C14A C16A H16F 109.5
H16D C16A H16F 109.5
H16E C16A H16F 109.5
C14A C17A H17D 109.5
C14A C17A H17E 109.5
H17D C17A H17E 109.5
C14A C17A H17F 109.5
H17D C17A H17F 109.5
H17E C17A H17F 109.5
N2A C18A C12A 113(4)
N2A C18A H18C 109.0
C12A C18A H18C 109.0
N2A C18A H18D 109.0
C12A C18A H18D 109.0
H18C C18A H18D 107.8
N3A C19A N2A 113(3)
N3A C19A Au1A 125(2)
N2A C19A Au1A 121(2)
C21A C20A N2A 108(3)
C21A C20A H20A 125.9
N2A C20A H20A 125.9
C20A C21A N3A 108(4)
C20A C21A H21A 125.8
N3A C21A H21A 125.8
N3A C22A C23A 113(3)
N3A C22A C27A 126(3)
C23A C22A C27A 119.7(7)
C22A C23A C24A 120.5(7)
C22A C23A H23A 119.8
C24A C23A H23A 119.8
C25A C24A C23A 119.3(7)
C25A C24A H24A 120.3
C23A C24A H24A 120.3
C26A C25A C24A 120.2(7)
C26A C25A H25A 119.9
C24A C25A H25A 119.9
C27A C26A C25A 120.2(7)
C27A C26A H26A 119.9
C25A C26A H26A 119.9
C26A C27A C22A 119.8(8)
C26A C27A H27A 120.1
C22A C27A H27A 120.1
N4A C28A C29A 124(3)
N4A C28A H28A 117.8
C29A C28A H28A 117.8
C30A C29A C28A 121(3)
C30A C29A C34A 122(4)
C28A C29A C34A 117(3)
C29A C30A C31A 126(4)
C29A C30A H30A 116.8
C31A C30A H30A 116.8
C32A C31A C30A 112(3)
C32A C31A C35A 127(3)
C30A C31A C35A 120(3)
C33A C32A C31A 126(3)
C33A C32A H32A 116.8
C31A C32A H32A 116.8
C32A C33A C34A 122(4)
C32A C33A C39A 125(3)
C34A C33A C39A 112(3)
O2A C34A C33A 125(4)
O2A C34A C29A 125(4)
C33A C34A C29A 110(3)
C38A C35A C37B 56.4(5)
C38A C35A C36B 56.3(6)
C37B C35A C36B 109.7(13)
C38A C35A C36A 109.6(12)
C37B C35A C36A 56.3(5)
C36B C35A C36A 141(2)
C38A C35A C37A 109.5(14)
C37B C35A C37A 141(2)
C36B C35A C37A 56.2(6)
C36A C35A C37A 109.3(12)
C38A C35A C38B 141(2)
C37B C35A C38B 109.5(12)
C36B C35A C38B 109.4(13)
C36A C35A C38B 56.2(5)
C37A C35A C38B 56.1(5)
C38A C35A C31A 110.1(18)
C37B C35A C31A 107.5(18)
C36B C35A C31A 112.0(18)
C36A C35A C31A 106.9(18)
C37A C35A C31A 111.3(18)
C38B C35A C31A 108.8(18)
C35A C36A H36G 109.5
C35A C36A H36H 109.5
H36G C36A H36H 109.5
C35A C36A H36I 109.5
H36G C36A H36I 109.5
H36H C36A H36I 109.5
C35A C37A H37G 109.5
C35A C37A H37H 109.5
H37G C37A H37H 109.5
C35A C37A H37I 109.5
H37G C37A H37I 109.5
H37H C37A H37I 109.5
C35A C38A H38G 109.5
C35A C38A H38H 109.5
H38G C38A H38H 109.5
C35A C38A H38I 109.5
H38G C38A H38I 109.5
H38H C38A H38I 109.5
C35A C36B H36J 109.5
C35A C36B H36K 109.5
H36J C36B H36K 109.5
C35A C36B H36L 109.5
H36J C36B H36L 109.5
H36K C36B H36L 109.5
C35A C37B H37J 109.5
C35A C37B H37K 109.5
H37J C37B H37K 109.5
C35A C37B H37L 109.5
H37J C37B H37L 109.5
H37K C37B H37L 109.5
C35A C38B H38J 109.5
C35A C38B H38K 109.5
H38J C38B H38K 109.5
C35A C38B H38L 109.5
H38J C38B H38L 109.5
H38K C38B H38L 109.5
N5A C39A C33A 117(3)
N5A C39A H39C 108.0
C33A C39A H39C 108.0
N5A C39A H39D 108.0
C33A C39A H39D 108.0
H39C C39A H39D 107.2
N6A C40A N5A 112(3)
N6A C40A Au2A 124(2)
N5A C40A Au2A 124(2)
C42A C41A N5A 112(3)
C42A C41A H41A 124.0
N5A C41A H41A 124.0
C41A C42A N6A 107(3)
C41A C42A H42A 126.4
N6A C42A H42A 126.4
C44A C43A C48A 119.9(7)
C44A C43A N6A 125(2)
C48A C43A N6A 115(2)
C43A C44A C45A 119.9(7)
C43A C44A H44A 120.0
C45A C44A H44A 120.0
C46A C45A C44A 120.1(7)
C46A C45A H45A 119.9
C44A C45A H45A 119.9
C45A C46A C47A 119.9(7)
C45A C46A H46A 120.1
C47A C46A H46A 120.1
C48A C47A C46A 119.9(8)
C48A C47A H47A 120.0
C46A C47A H47A 120.0
C47A C48A C43A 120.2(8)
C47A C48A H48A 119.9
C43A C48A H48A 119.9
Cl2X C1X Cl1X 113(4)
Cl2X C1X H1X1 109.0
Cl1X C1X H1X1 109.0
Cl2X C1X H1X2 109.0
Cl1X C1X H1X2 109.0
H1X1 C1X H1X2 107.8

loop_
_geom_bond_atom_site_label_1
_geom_bond_atom_site_label_2
_geom_bond_distance
Au1 C19 1.95(3)
Au1 Cl1 2.300(9)
Au2 C40 1.90(3)
Au2 Cl2 2.252(13)
Ni1 N4 1.67(2)
Ni1 O1 1.76(2)
Ni1 O2 1.84(3)
Ni1 N1 1.85(3)
C1 N1 1.48(5)
C1 C2 1.481(19)
C1 C6 1.61(5)
C1 H1 1.0000
C2 C3 1.543(19)
C2 H2A 0.9900
C2 H2B 0.9900
C3 C4 1.498(19)
C3 H3A 0.9900
C3 H3B 0.9900
C4 C5 1.537(19)
C4 H4A 0.9900
C4 H4B 0.9900
C5 C6 1.559(19)
C5 H5A 0.9900
C5 H5B 0.9900
C6 N4 1.58(5)
C6 H6 1.0000
O1 C13 1.39(5)
N1 C7 1.22(4)
N2 C19 1.396(10)
N2 C20 1.42(4)
N2 C18 1.446(10)
O2 C34 1.44(4)
N3 C21 1.26(4)
N3 C19 1.400(10)
N3 C22 1.52(4)
N4 C28 1.322(18)
N5 C40 1.396(10)
N5 C39 1.454(10)
N5 C41 1.46(5)
N6 C42 1.27(5)
N6 C40 1.401(10)
N6 C43 1.45(4)
C7 C8 1.55(6)
C7 H7 0.9500
C8 C9 1.34(5)
C8 C13 1.55(6)
C9 C10 1.27(5)
C9 H9 0.9500
C10 C11 1.37(7)
C10 C14 1.66(5)
C11 C12 1.38(6)
C11 H11 0.9500
C12 C13 1.22(5)
C12 C18 1.452(10)
C14 C15 1.46(6)
C14 C16 1.57(6)
C14 C17 1.59(5)
C15 H15A 0.9800
C15 H15B 0.9800
C15 H15C 0.9800
C16 H16A 0.9800
C16 H16B 0.9800
C16 H16C 0.9800
C17 H17A 0.9800
C17 H17B 0.9800
C17 H17C 0.9800
C18 H18A 0.9900
C18 H18B 0.9900
C20 C21 1.27(5)
C20 H20 0.9500
C21 H21 0.9500
C22 C27 1.409(16)
C22 C23 1.409(12)
C23 C24 1.414(16)
C23 H23 0.9500
C24 C25 1.407(16)
C24 H24 0.9500
C25 C26 1.407(16)
C25 H25 0.9500
C26 C27 1.411(16)
C26 H26 0.9500
C27 H27 0.9500
C28 C29 1.28(6)
C28 H28 0.9500
C29 C34 1.36(6)
C29 C30 1.46(6)
C30 C31 1.21(6)
C30 H30 0.9500
C31 C35 1.46(5)
C31 C32 1.54(7)
C32 C33 1.42(6)
C32 H32 0.9500
C33 C39 1.456(10)
C33 C34 1.49(6)
C35 C38C 1.40(3)
C35 C37 1.493(10)
C35 C36 1.52(3)
C35 C36C 1.68(3)
C35 C37C 1.70(3)
C35 C38 1.78(4)
C36 H36A 0.9800
C36 H36B 0.9800
C36 H36C 0.9800
C37 H37A 0.9800
C37 H37B 0.9800
C37 H37C 0.9800
C38 H38A 0.9800
C38 H38B 0.9800
C38 H38C 0.9800
C36C H36D 0.9800
C36C H36E 0.9800
C36C H36F 0.9800
C37C H37D 0.9800
C37C H37E 0.9800
C37C H37F 0.9800
C38C H38D 0.9800
C38C H38E 0.9800
C38C H38F 0.9800
C39 H39A 0.9900
C39 H39B 0.9900
C41 C42 1.399(10)
C41 H41 0.9500
C42 H42 0.9500
C43 C48 1.403(17)
C43 C44 1.409(13)
C44 C45 1.412(17)
C44 H44 0.9500
C45 C46 1.402(16)
C45 H45 0.9500
C46 C47 1.406(16)
C46 H46 0.9500
C47 C48 1.406(17)
C47 H47 0.9500
C48 H48 0.9500
Au1A C19A 2.07(3)
Au1A Cl1A 2.260(13)
Au2A C40A 2.15(3)
Au2A Cl2A 2.263(13)
Ni1A N1A 1.88(3)
Ni1A O2A 1.91(3)
Ni1A O1A 1.91(3)
Ni1A N4A 1.91(3)
C1A N1A 1.47(4)
C1A C2A 1.54(4)
C1A C6A 1.58(4)
C1A H1A 1.0000
C2A C3A 1.53(6)
C2A H2A1 0.9900
C2A H2A2 0.9900
C3A C4A 1.43(6)
C3A H3A1 0.9900
C3A H3A2 0.9900
C4A C5A 1.46(5)
C4A H4A1 0.9900
C4A H4A2 0.9900
C5A C6A 1.63(4)
C5A H5A1 0.9900
C5A H5A2 0.9900
C6A N4A 1.39(4)
C6A H6A 1.0000
O1A C13A 1.29(4)
N1A C7A 1.34(4)
N2A C19A 1.32(4)
N2A C20A 1.33(5)
N2A C18A 1.54(5)
O2A C34A 1.09(4)
N3A C22A 1.27(5)
N3A C19A 1.32(5)
N3A C21A 1.61(7)
N4A C28A 1.25(4)
N5A C40A 1.31(4)
N5A C41A 1.33(4)
N5A C39A 1.41(4)
N6A C40A 1.27(4)
N6A C42A 1.42(5)
N6A C43A 1.43(4)
C7A C8A 1.28(5)
C7A H7A 0.9500
C8A C13A 1.34(5)
C8A C9A 1.57(5)
C9A C10A 1.47(6)
C9A H9A 0.9500
C10A C14A 1.41(6)
C10A C11A 1.49(6)
C11A C12A 1.32(5)
C11A H11A 0.9500
C12A C13A 1.53(5)
C12A C18A 1.56(5)
C14A C17A 1.53(7)
C14A C16A 1.54(6)
C14A C15A 1.55(7)
C15A H15D 0.9800
C15A H15E 0.9800
C15A H15F 0.9800
C16A H16D 0.9800
C16A H16E 0.9800
C16A H16F 0.9800
C17A H17D 0.9800
C17A H17E 0.9800
C17A H17F 0.9800
C18A H18C 0.9900
C18A H18D 0.9900
C20A C21A 1.26(8)
C20A H20A 0.9500
C21A H21A 0.9500
C22A C23A 1.407(8)
C22A C27A 1.418(15)
C23A C24A 1.417(14)
C23A H23A 0.9500
C24A C25A 1.416(14)
C24A H24A 0.9500
C25A C26A 1.411(14)
C25A H25A 0.9500
C26A C27A 1.409(14)
C26A H26A 0.9500
C27A H27A 0.9500
C28A C29A 1.53(5)
C28A H28A 0.9500
C29A C30A 1.30(5)
C29A C34A 1.54(6)
C30A C31A 1.42(5)
C30A H30A 0.9500
C31A C32A 1.38(4)
C31A C35A 1.59(4)
C32A C33A 1.35(5)
C32A H32A 0.9500
C33A C34A 1.47(6)
C33A C39A 1.56(4)
C35A C38A 1.497(14)
C35A C37B 1.497(13)
C35A C36B 1.499(15)
C35A C36A 1.500(12)
C35A C37A 1.502(14)
C35A C38B 1.503(13)
C36A H36G 0.9800
C36A H36H 0.9800
C36A H36I 0.9800
C37A H37G 0.9800
C37A H37H 0.9800
C37A H37I 0.9800
C38A H38G 0.9800
C38A H38H 0.9800
C38A H38I 0.9800
C36B H36J 0.9800
C36B H36K 0.9800
C36B H36L 0.9800
C37B H37J 0.9800
C37B H37K 0.9800
C37B H37L 0.9800
C38B H38J 0.9800
C38B H38K 0.9800
C38B H38L 0.9800
C39A H39C 0.9900
C39A H39D 0.9900
C41A C42A 1.22(4)
C41A H41A 0.9500
C42A H42A 0.9500
C43A C44A 1.389(12)
C43A C48A 1.391(16)
C44A C45A 1.393(16)
C44A H44A 0.9500
C45A C46A 1.387(16)
C45A H45A 0.9500
C46A C47A 1.391(16)
C46A H46A 0.9500
C47A C48A 1.388(16)
C47A H47A 0.9500
C48A H48A 0.9500
C1X Cl2X 1.57(6)
C1X Cl1X 1.87(6)
C1X H1X1 0.9900
C1X H1X2 0.9900

loop_
_geom_torsion_atom_site_label_1
_geom_torsion_atom_site_label_2
_geom_torsion_atom_site_label_3
_geom_torsion_atom_site_label_4
_geom_torsion
N1 C1 C2 C3 -173(4)
C6 C1 C2 C3 -55(5)
C1 C2 C3 C4 3(5)
C2 C3 C4 C5 51(5)
C3 C4 C5 C6 -51(5)
C4 C5 C6 N4 -122(4)
C4 C5 C6 C1 -5(5)
N1 C1 C6 C5 -179(3)
C2 C1 C6 C5 53(4)
N1 C1 C6 N4 -44(3)
C2 C1 C6 N4 -173(3)
N4 Ni1 O1 C13 -107(6)
O2 Ni1 O1 C13 -175(3)
N1 Ni1 O1 C13 10(4)
C2 C1 N1 C7 -31(5)
C6 C1 N1 C7 -154(4)
C2 C1 N1 Ni1 157(3)
C6 C1 N1 Ni1 35(3)
N4 Ni1 N1 C7 179(4)
O1 Ni1 N1 C7 8(4)
O2 Ni1 N1 C7 -81(17)
N4 Ni1 N1 C1 -10(3)
O1 Ni1 N1 C1 179(3)
O2 Ni1 N1 C1 89(16)
N4 Ni1 O2 C34 16(3)
O1 Ni1 O2 C34 -174(3)
N1 Ni1 O2 C34 -83(17)
C5 C6 N4 C28 -16(6)
C1 C6 N4 C28 -136(3)
C5 C6 N4 Ni1 164(4)
C1 C6 N4 Ni1 43(3)
O1 Ni1 N4 C28 -84(7)
O2 Ni1 N4 C28 -17(3)
N1 Ni1 N4 C28 158(3)
O1 Ni1 N4 C6 97(6)
O2 Ni1 N4 C6 163(3)
N1 Ni1 N4 C6 -21(3)
C1 N1 C7 C8 -179(4)
Ni1 N1 C7 C8 -9(6)
N1 C7 C8 C9 -168(4)
N1 C7 C8 C13 -7(7)
C13 C8 C9 C10 10(7)
C7 C8 C9 C10 173(4)
C8 C9 C10 C11 -7(7)
C8 C9 C10 C14 170(4)
C9 C10 C11 C12 1(8)
C14 C10 C11 C12 -176(5)
C10 C11 C12 C13 -1(8)
C10 C11 C12 C18 179(5)
C11 C12 C13 O1 170(4)
C18 C12 C13 O1 -10(7)
C11 C12 C13 C8 5(7)
C18 C12 C13 C8 -175(4)
Ni1 O1 C13 C12 170(3)
Ni1 O1 C13 C8 -23(5)
C9 C8 C13 C12 -9(6)
C7 C8 C13 C12 -172(4)
C9 C8 C13 O1 -176(3)
C7 C8 C13 O1 20(5)
C9 C10 C14 C15 -135(5)
C11 C10 C14 C15 42(6)
C9 C10 C14 C16 -8(6)
C11 C10 C14 C16 168(4)
C9 C10 C14 C17 115(4)
C11 C10 C14 C17 -69(5)
C19 N2 C18 C12 95(5)
C20 N2 C18 C12 -62(5)
C13 C12 C18 N2 82(5)
C11 C12 C18 N2 -98(5)
C20 N2 C19 N3 -8(5)
C18 N2 C19 N3 -169(3)
C20 N2 C19 Au1 164(4)
C18 N2 C19 Au1 2(7)
C21 N3 C19 N2 -2(5)
C22 N3 C19 N2 -168(3)
C21 N3 C19 Au1 -173(4)
C22 N3 C19 Au1 21(7)
Cl1 Au1 C19 N2 -25(18)
Cl1 Au1 C19 N3 144(9)
C19 N2 C20 C21 15(5)
C18 N2 C20 C21 175(3)
C19 N3 C21 C20 12(5)
C22 N3 C21 C20 177(3)
N2 C20 C21 N3 -16(4)
C21 N3 C22 C27 -131(4)
C19 N3 C22 C27 34(5)
C21 N3 C22 C23 58(4)
C19 N3 C22 C23 -137(4)
C27 C22 C23 C24 0(2)
N3 C22 C23 C24 172(2)
C22 C23 C24 C25 -1(2)
C23 C24 C25 C26 3(4)
C24 C25 C26 C27 -3(5)
C23 C22 C27 C26 0(4)
N3 C22 C27 C26 -171(3)
C25 C26 C27 C22 2(5)
C6 N4 C28 C29 -170(5)
Ni1 N4 C28 C29 11(7)
N4 C28 C29 C34 3(8)
N4 C28 C29 C30 173(5)
C28 C29 C30 C31 176(6)
C34 C29 C30 C31 -14(8)
C29 C30 C31 C35 160(5)
C29 C30 C31 C32 21(7)
C30 C31 C32 C33 -20(6)
C35 C31 C32 C33 -167(4)
C31 C32 C33 C39 -168(5)
C31 C32 C33 C34 14(6)
C28 C29 C34 O2 -3(7)
C30 C29 C34 O2 -174(4)
C28 C29 C34 C33 177(4)
C30 C29 C34 C33 6(6)
Ni1 O2 C34 C29 -9(6)
Ni1 O2 C34 C33 171(3)
C32 C33 C34 C29 -8(6)
C39 C33 C34 C29 174(5)
C32 C33 C34 O2 172(4)
C39 C33 C34 O2 -6(5)
C30 C31 C35 C38C 122(5)
C32 C31 C35 C38C -95(3)
C30 C31 C35 C37 55(6)
C32 C31 C35 C37 -162(3)
C30 C31 C35 C36 -171(4)
C32 C31 C35 C36 -28(4)
C30 C31 C35 C36C -3(6)
C32 C31 C35 C36C 139(3)
C30 C31 C35 C37C -111(5)
C32 C31 C35 C37C 31(4)
C30 C31 C35 C38 -57(6)
C32 C31 C35 C38 85(4)
C40 N5 C39 C33 125(4)
C41 N5 C39 C33 -56(6)
C32 C33 C39 N5 -20(7)
C34 C33 C39 N5 158(4)
C39 N5 C40 N6 176(3)
C41 N5 C40 N6 -3(4)
C39 N5 C40 Au2 0(5)
C41 N5 C40 Au2 -179(3)
C42 N6 C40 N5 6(5)
C43 N6 C40 N5 -171(3)
C42 N6 C40 Au2 -178(4)
C43 N6 C40 Au2 5(6)
Cl2 Au2 C40 N5 -152(66)
Cl2 Au2 C40 N6 33(72)
C40 N5 C41 C42 -1(5)
C39 N5 C41 C42 -180(4)
C40 N6 C42 C41 -7(7)
C43 N6 C42 C41 170(4)
N5 C41 C42 N6 4(6)
C42 N6 C43 C48 -58(6)
C40 N6 C43 C48 118(4)
C42 N6 C43 C44 118(5)
C40 N6 C43 C44 -65(4)
C48 C43 C44 C45 -2(2)
N6 C43 C44 C45 -179(3)
C43 C44 C45 C46 -1(2)
C44 C45 C46 C47 2(5)
C45 C46 C47 C48 0(6)
C44 C43 C48 C47 4(5)
N6 C43 C48 C47 -179(4)
C46 C47 C48 C43 -3(6)
N1A C1A C2A C3A 180(3)
C6A C1A C2A C3A -59(4)
C1A C2A C3A C4A 14(6)
C2A C3A C4A C5A 25(7)
C3A C4A C5A C6A -23(6)
N1A C1A C6A N4A -47(3)
C2A C1A C6A N4A -178(3)
N1A C1A C6A C5A -170(2)
C2A C1A C6A C5A 59(3)
C4A C5A C6A N4A -135(3)
C4A C5A C6A C1A -15(4)
N1A Ni1A O1A C13A 23(3)
O2A Ni1A O1A C13A -151(3)
N4A Ni1A O1A C13A 96(17)
C2A C1A N1A C7A -16(5)
C6A C1A N1A C7A -145(3)
C2A C1A N1A Ni1A 165(2)
C6A C1A N1A Ni1A 36(3)
O2A Ni1A N1A C7A 92(12)
O1A Ni1A N1A C7A -18(3)
N4A Ni1A N1A C7A 165(3)
O2A Ni1A N1A C1A -89(11)
O1A Ni1A N1A C1A 161(2)
N4A Ni1A N1A C1A -15(2)
N1A Ni1A O2A C34A 93(12)
O1A Ni1A O2A C34A -157(4)
N4A Ni1A O2A C34A 20(4)
C1A C6A N4A C28A -144(3)
C5A C6A N4A C28A -28(4)
C1A C6A N4A Ni1A 38(3)
C5A C6A N4A Ni1A 154(2)
N1A Ni1A N4A C28A 168(3)
O2A Ni1A N4A C28A -18(3)
O1A Ni1A N4A C28A 95(17)
N1A Ni1A N4A C6A -14(2)
O2A Ni1A N4A C6A 160(2)
O1A Ni1A N4A C6A -87(17)
C1A N1A C7A C8A -171(4)
Ni1A N1A C7A C8A 8(5)
N1A C7A C8A C13A 2(6)
N1A C7A C8A C9A -179(3)
C7A C8A C9A C10A -172(4)
C13A C8A C9A C10A 7(6)
C8A C9A C10A C14A 175(4)
C8A C9A C10A C11A 2(6)
C14A C10A C11A C12A -179(4)
C9A C10A C11A C12A -6(6)
C10A C11A C12A C13A 1(6)
C10A C11A C12A C18A 179(4)
Ni1A O1A C13A C8A -24(6)
Ni1A O1A C13A C12A 175(2)
C7A C8A C13A O1A 9(7)
C9A C8A C13A O1A -170(4)
C7A C8A C13A C12A 169(4)
C9A C8A C13A C12A -10(5)
C11A C12A C13A O1A 171(4)
C18A C12A C13A O1A -6(5)
C11A C12A C13A C8A 7(6)
C18A C12A C13A C8A -171(4)
C9A C10A C14A C17A -90(6)
C11A C10A C14A C17A 83(5)
C9A C10A C14A C16A 18(7)
C11A C10A C14A C16A -169(4)
C9A C10A C14A C15A 136(5)
C11A C10A C14A C15A -51(6)
C19A N2A C18A C12A -102(4)
C20A N2A C18A C12A 87(4)
C11A C12A C18A N2A 96(4)
C13A C12A C18A N2A -86(4)
C22A N3A C19A N2A -174(4)
C21A N3A C19A N2A 1(5)
C22A N3A C19A Au1A -1(7)
C21A N3A C19A Au1A 174(3)
C20A N2A C19A N3A -6(5)
C18A N2A C19A N3A -178(3)
C20A N2A C19A Au1A -180(3)
C18A N2A C19A Au1A 8(5)
Cl1A Au1A C19A N3A -33(22)
Cl1A Au1A C19A N2A 140(18)
C19A N2A C20A C21A 10(6)
C18A N2A C20A C21A -178(5)
N2A C20A C21A N3A -8(6)
C22A N3A C21A C20A -180(5)
C19A N3A C21A C20A 5(6)
C19A N3A C22A C23A -134(4)
C21A N3A C22A C23A 52(6)
C19A N3A C22A C27A 37(7)
C21A N3A C22A C27A -137(5)
N3A C22A C23A C24A 169(4)
C27A C22A C23A C24A -3(2)
C22A C23A C24A C25A -2(2)
C23A C24A C25A C26A 3(4)
C24A C25A C26A C27A 0(5)
C25A C26A C27A C22A -4(6)
N3A C22A C27A C26A -165(4)
C23A C22A C27A C26A 5(5)
C6A N4A C28A C29A -158(3)
Ni1A N4A C28A C29A 20(5)
N4A C28A C29A C30A 174(4)
N4A C28A C29A C34A -16(5)
C28A C29A C30A C31A 172(4)
C34A C29A C30A C31A 2(6)
C29A C30A C31A C32A 6(5)
C29A C30A C31A C35A 172(3)
C30A C31A C32A C33A -15(5)
C35A C31A C32A C33A -179(3)
C31A C32A C33A C34A 14(6)
C31A C32A C33A C39A -176(3)
Ni1A O2A C34A C33A 169(3)
Ni1A O2A C34A C29A -22(7)
C32A C33A C34A O2A 166(4)
C39A C33A C34A O2A -5(6)
C32A C33A C34A C29A -4(5)
C39A C33A C34A C29A -175(3)
C30A C29A C34A O2A -174(4)
C28A C29A C34A O2A 16(6)
C30A C29A C34A C33A -3(5)
C28A C29A C34A C33A -174(3)
C32A C31A C35A C38A -64(3)
C30A C31A C35A C38A 132(3)
C32A C31A C35A C37B -124(3)
C30A C31A C35A C37B 73(3)
C32A C31A C35A C36B -3(3)
C30A C31A C35A C36B -167(2)
C32A C31A C35A C36A 177(3)
C30A C31A C35A C36A 13(3)
C32A C31A C35A C37A 58(3)
C30A C31A C35A C37A -106(3)
C32A C31A C35A C38B 118(3)
C30A C31A C35A C38B -46(3)
C40A N5A C39A C33A -123(4)
C41A N5A C39A C33A 64(5)
C32A C33A C39A N5A 24(5)
C34A C33A C39A N5A -165(3)
C42A N6A C40A N5A -6(4)
C43A N6A C40A N5A 178(3)
C42A N6A C40A Au2A 177(2)
C43A N6A C40A Au2A 1(5)
C41A N5A C40A N6A 3(4)
C39A N5A C40A N6A -170(3)
C41A N5A C40A Au2A -179(2)
C39A N5A C40A Au2A 7(5)
Cl2A Au2A C40A N6A 137(11)
Cl2A Au2A C40A N5A -40(14)
C40A N5A C41A C42A 2(4)
C39A N5A C41A C42A 175(3)
N5A C41A C42A N6A -5(4)
C40A N6A C42A C41A 7(4)
C43A N6A C42A C41A -178(3)
C40A N6A C43A C44A 53(5)
C42A N6A C43A C44A -121(4)
C40A N6A C43A C48A -133(4)
C42A N6A C43A C48A 53(5)
C48A C43A C44A C45A 0(2)
N6A C43A C44A C45A 174(3)
C43A C44A C45A C46A 0(2)
C44A C45A C46A C47A 3(4)
C45A C46A C47A C48A -4(5)
C46A C47A C48A C43A 4(5)
C44A C43A C48A C47A -2(4)
N6A C43A C48A C47A -177(3)
